data_4339406
loop_
_publ_author_name
'Crimmin, Mark R.'
'Barrett, Anthony G. M.'
'Hill, Michael S.'
'Hitchcock, Peter B.'
'Procopiou, Panayiotis A.'

_publ_section_title
;
 Bis(diphenylphosphido) derivatives of the heavier group 2 elements.
;
_journal_issue 24
_journal_name_full 'Inorganic chemistry'
_journal_page_first 10410
_journal_page_last 10415
_journal_paper_doi 10.1021/ic701608x
_journal_volume 46
_journal_year 2007
_chemical_compound_source 'synthesis as described'
_chemical_formula_moiety 'C36 H44 Ba O6 P2'
_chemical_formula_sum 'C36 H44 Ba O6 P2'
_chemical_formula_weight 771.99
_chemical_name_systematic
;
 ?
;
_space_group_IT_number 14
_symmetry_cell_setting monoclinic
_symmetry_Int_Tables_number 14
_symmetry_space_group_name_Hall '-P 2ybc'
_symmetry_space_group_name_H-M 'P 1 21/c 1'
_atom_sites_solution_hydrogens geom
_atom_sites_solution_primary direct
_atom_sites_solution_secondary difmap
_audit_conform_dict_location ftp://ftp.iucr.org/pub/cif_core.dic
_audit_conform_dict_name cif_core.dic
_audit_conform_dict_version 2.2
_audit_creation_date 2007-05-09T15:58:08-00:00
_audit_creation_method 'WinGX routine CIF_UPDATE'
_cell_angle_alpha 90
_cell_angle_beta 93.159(1)
_cell_angle_gamma 90
_cell_formula_units_Z 4
_cell_length_a 16.7496(3)
_cell_length_b 12.5808(2)
_cell_length_c 17.1857(3)
_cell_measurement_reflns_used 19433
_cell_measurement_temperature 173(2)
_cell_measurement_theta_max 26.022
_cell_measurement_theta_min 3.395
_cell_measurement_wavelength 0.71073
_cell_volume 3615.93(11)
_computing_cell_refinement 'HKL Scalepack (Otwinowski & Minor 1997)'
_computing_data_collection 'Collect (Nonius BV, 1997-2000)'
_computing_data_reduction 'HKL Denzo and Scalepack (Otwinowski & Minor 1997)'
_computing_molecular_graphics 'Ortep-3 for Windows (Farrugia, 1997)'
_computing_publication_material 'WinGX publication routines (Farrugia, 1999)'
_computing_structure_refinement 'SHELXL-97 (Sheldrick, 1997)'
_computing_structure_solution 'SHELXS-97 (Sheldrick, 1997)'
_diffrn_ambient_temperature 173(2)
_diffrn_detector 'CCD plate'
_diffrn_measured_fraction_theta_full 0.995
_diffrn_measured_fraction_theta_max 0.995
_diffrn_measurement_device '95mm CCD camera on \k-goniostat'
_diffrn_measurement_device_type KappaCCD
_diffrn_measurement_method 'CCD rotation images, thick slices'
_diffrn_orient_matrix_type 'by Nonius Collect from scalepack cell'
_diffrn_orient_matrix_UB_11 0.332711E-1
_diffrn_orient_matrix_UB_12 -0.459411E-1
_diffrn_orient_matrix_UB_13 0.365214E-1
_diffrn_orient_matrix_UB_21 0.388332E-1
_diffrn_orient_matrix_UB_22 -0.115712E-1
_diffrn_orient_matrix_UB_23 -0.413419E-1
_diffrn_orient_matrix_UB_31 0.309889E-1
_diffrn_orient_matrix_UB_32 0.638246E-1
_diffrn_orient_matrix_UB_33 0.18793E-1
_diffrn_radiation_monochromator graphite
_diffrn_radiation_probe x-ray
_diffrn_radiation_type MoK\a
_diffrn_radiation_wavelength 0.71073
_diffrn_reflns_av_R_equivalents 0.0392
_diffrn_reflns_av_unetI/netI 0.0305
_diffrn_reflns_limit_h_max 20
_diffrn_reflns_limit_h_min -20
_diffrn_reflns_limit_k_max 15
_diffrn_reflns_limit_k_min -13
_diffrn_reflns_limit_l_max 16
_diffrn_reflns_limit_l_min -21
_diffrn_reflns_number 31051
_diffrn_reflns_theta_full 26.05
_diffrn_reflns_theta_max 26.05
_diffrn_reflns_theta_min 3.45
_diffrn_source 'Enraf Nonius FR590'
_exptl_absorpt_coefficient_mu 1.229
_exptl_absorpt_correction_T_max 0.7886
_exptl_absorpt_correction_T_min 0.6567
_exptl_absorpt_correction_type multi-scan
_exptl_absorpt_process_details
;
        [c.f. r.h. blessing, acta cryst. (1995), a51, 33-38]
;
_exptl_crystal_colour red
_exptl_crystal_density_diffrn 1.418
_exptl_crystal_density_method 'not measured'
_exptl_crystal_description prism
_exptl_crystal_F_000 1576
_exptl_crystal_size_max 0.25
_exptl_crystal_size_mid 0.25
_exptl_crystal_size_min 0.2
_refine_diff_density_max 0.574
_refine_diff_density_min -0.533
_refine_diff_density_rms 0.059
_refine_ls_extinction_method none
_refine_ls_goodness_of_fit_ref 1.005
_refine_ls_hydrogen_treatment constr
_refine_ls_matrix_type full
_refine_ls_number_parameters 406
_refine_ls_number_reflns 7111
_refine_ls_number_restraints 0
_refine_ls_restrained_S_all 1.005
_refine_ls_R_factor_all 0.0369
_refine_ls_R_factor_gt 0.0277
_refine_ls_shift/su_max 0.003
_refine_ls_shift/su_mean 0
_refine_ls_structure_factor_coef Fsqd
_refine_ls_weighting_details 'calc w=1/[\s^2^(Fo^2^)+(0.0238P)^2^+3.0724P] where P=(Fo^2^+2Fc^2^)/3'
_refine_ls_weighting_scheme calc
_refine_ls_wR_factor_gt 0.0598
_refine_ls_wR_factor_ref 0.0638
_reflns_number_gt 6103
_reflns_number_total 7111
_reflns_threshold_expression >2sigma(I)
_cod_data_source_file ic701608x-file002.cif
_cod_data_source_block (9)-may1207
_cod_original_sg_symbol_H-M 'P 21/c'
_cod_database_code 4339406

loop_
_symmetry_equiv_pos_as_xyz
'x, y, z'
'-x, y+1/2, -z+1/2'
'-x, -y, -z'
'x, -y-1/2, z-1/2'

loop_
_atom_site_label
_atom_site_type_symbol
_atom_site_fract_x
_atom_site_fract_y
_atom_site_fract_z
_atom_site_U_iso_or_equiv
_atom_site_adp_type
_atom_site_occupancy
_atom_site_symmetry_multiplicity
_atom_site_calc_flag
_atom_site_refinement_flags
Ba Ba 0.281768(8) 0.520179(12) 0.643666(8) 0.03178(6) Uani 1 1 d .
P1 P 0.32497(4) 0.40267(6) 0.47630(4) 0.04369(17) Uani 1 1 d .
P2 P 0.27508(5) 0.70041(6) 0.78451(4) 0.04814(18) Uani 1 1 d .
O1 O 0.11782(10) 0.52621(15) 0.60669(10) 0.0427(4) Uani 1 1 d .
O2 O 0.18544(10) 0.35536(15) 0.69233(10) 0.0429(4) Uani 1 1 d .
O3 O 0.33892(10) 0.37408(14) 0.75694(10) 0.0409(4) Uani 1 1 d .
O4 O 0.44419(10) 0.51076(14) 0.68808(10) 0.0406(4) Uani 1 1 d .
O5 O 0.38227(11) 0.66954(14) 0.58561(10) 0.0455(4) Uani 1 1 d .
O6 O 0.22421(11) 0.65203(15) 0.52863(10) 0.0481(5) Uani 1 1 d .
C1 C 0.36155(14) 0.2735(2) 0.50929(13) 0.0361(6) Uani 1 1 d .
C2 C 0.42575(15) 0.2739(2) 0.56590(14) 0.0422(6) Uani 1 1 d .
H2 H 0.4419 0.3394 0.5894 0.051 Uiso 1 1 calc R
C3 C 0.46573(16) 0.1823(3) 0.58812(15) 0.0485(7) Uani 1 1 d .
H3 H 0.5092 0.1858 0.6259 0.058 Uiso 1 1 calc R
C4 C 0.44356(18) 0.0860(3) 0.55635(16) 0.0515(7) Uani 1 1 d .
H4 H 0.4712 0.0229 0.5719 0.062 Uiso 1 1 calc R
C5 C 0.37992(17) 0.0823(2) 0.50093(16) 0.0483(7) Uani 1 1 d .
H5 H 0.3637 0.016 0.4788 0.058 Uiso 1 1 calc R
C6 C 0.34027(15) 0.1739(2) 0.47795(14) 0.0398(6) Uani 1 1 d .
H6 H 0.2972 0.1695 0.4397 0.048 Uiso 1 1 calc R
C7 C 0.22569(15) 0.3781(2) 0.43137(14) 0.0368(6) Uani 1 1 d .
C8 C 0.19806(17) 0.4476(2) 0.37154(15) 0.0453(7) Uani 1 1 d .
H8 H 0.2325 0.5021 0.3549 0.054 Uiso 1 1 calc R
C9 C 0.12200(18) 0.4385(3) 0.33643(16) 0.0541(8) Uani 1 1 d .
H9 H 0.1049 0.4873 0.2967 0.065 Uiso 1 1 calc R
C10 C 0.07094(18) 0.3598(3) 0.35827(17) 0.0556(8) Uani 1 1 d .
H10 H 0.0194 0.3528 0.3329 0.067 Uiso 1 1 calc R
C11 C 0.09544(16) 0.2910(2) 0.41752(17) 0.0502(7) Uani 1 1 d .
H11 H 0.0604 0.2369 0.4335 0.06 Uiso 1 1 calc R
C12 C 0.17137(15) 0.3009(2) 0.45379(15) 0.0406(6) Uani 1 1 d .
H12 H 0.1868 0.2537 0.4951 0.049 Uiso 1 1 calc R
C13 C 0.24342(19) 0.8168(2) 0.72888(16) 0.0502(7) Uani 1 1 d .
C14 C 0.3021(2) 0.8951(3) 0.7212(2) 0.0670(9) Uani 1 1 d .
H14 H 0.3527 0.8852 0.748 0.08 Uiso 1 1 calc R
C15 C 0.2905(3) 0.9836(3) 0.6776(3) 0.0852(13) Uani 1 1 d .
H15 H 0.3327 1.0335 0.6736 0.102 Uiso 1 1 calc R
C16 C 0.2189(4) 1.0012(3) 0.6399(3) 0.0888(15) Uani 1 1 d .
H16 H 0.2106 1.0643 0.6101 0.107 Uiso 1 1 calc R
C17 C 0.1569(3) 0.9275(4) 0.6442(2) 0.0881(13) Uani 1 1 d .
H17 H 0.1066 0.94 0.6175 0.106 Uiso 1 1 calc R
C18 C 0.1703(2) 0.8346(3) 0.68857(18) 0.0635(9) Uani 1 1 d .
H18 H 0.1288 0.7834 0.6911 0.076 Uiso 1 1 calc R
C19 C 0.18749(16) 0.6430(2) 0.82537(14) 0.0394(6) Uani 1 1 d .
C20 C 0.11008(18) 0.6847(3) 0.82831(16) 0.0522(7) Uani 1 1 d .
H20 H 0.0974 0.7498 0.8026 0.063 Uiso 1 1 calc R
C21 C 0.0516(2) 0.6328(3) 0.86800(19) 0.0662(9) Uani 1 1 d .
H21 H -0.0006 0.6622 0.8681 0.079 Uiso 1 1 calc R
C22 C 0.0682(2) 0.5394(3) 0.9073(2) 0.0712(10) Uani 1 1 d .
H22 H 0.028 0.504 0.9343 0.085 Uiso 1 1 calc R
C23 C 0.1440(2) 0.4984(3) 0.9065(2) 0.0664(9) Uani 1 1 d .
H23 H 0.1567 0.4348 0.9344 0.08 Uiso 1 1 calc R
C24 C 0.20187(19) 0.5480(2) 0.86596(16) 0.0509(7) Uani 1 1 d .
H24 H 0.2534 0.5166 0.8655 0.061 Uiso 1 1 calc R
C25 C 0.07479(14) 0.4308(2) 0.62167(17) 0.0479(7) Uani 1 1 d .
H25A H 0.0823 0.3788 0.5795 0.057 Uiso 1 1 calc R
H25B H 0.017 0.4467 0.6228 0.057 Uiso 1 1 calc R
C26 C 0.10402(15) 0.3848(3) 0.69766(16) 0.0497(7) Uani 1 1 d .
H26A H 0.0991 0.4378 0.7397 0.06 Uiso 1 1 calc R
H26B H 0.0717 0.3217 0.71 0.06 Uiso 1 1 calc R
C27 C 0.21376(17) 0.2885(2) 0.75549(17) 0.0507(7) Uani 1 1 d .
H27A H 0.1863 0.2189 0.7518 0.061 Uiso 1 1 calc R
H27B H 0.2017 0.3217 0.8057 0.061 Uiso 1 1 calc R
C28 C 0.30176(18) 0.2728(2) 0.75226(18) 0.0506(7) Uani 1 1 d .
H28A H 0.3219 0.2275 0.7962 0.061 Uiso 1 1 calc R
H28B H 0.314 0.2372 0.7029 0.061 Uiso 1 1 calc R
C29 C 0.42343(15) 0.3681(2) 0.77428(16) 0.0457(7) Uani 1 1 d .
H29A H 0.448 0.3187 0.7377 0.055 Uiso 1 1 calc R
H29B H 0.4343 0.3411 0.8279 0.055 Uiso 1 1 calc R
C30 C 0.45807(16) 0.4760(2) 0.76682(16) 0.0479(7) Uani 1 1 d .
H30A H 0.4327 0.5258 0.8026 0.057 Uiso 1 1 calc R
H30B H 0.5162 0.4741 0.7807 0.057 Uiso 1 1 calc R
C31 C 0.48684(16) 0.6069(3) 0.67201(18) 0.0548(8) Uani 1 1 d .
H31A H 0.5452 0.5941 0.6781 0.066 Uiso 1 1 calc R
H31B H 0.4729 0.6632 0.7092 0.066 Uiso 1 1 calc R
C32 C 0.46471(16) 0.6416(3) 0.59075(17) 0.0523(7) Uani 1 1 d .
H32A H 0.4976 0.7035 0.577 0.063 Uiso 1 1 calc R
H32B H 0.4747 0.5833 0.5538 0.063 Uiso 1 1 calc R
C33 C 0.35706(19) 0.7114(3) 0.51084(17) 0.0570(8) Uani 1 1 d .
H33A H 0.3635 0.6569 0.4701 0.068 Uiso 1 1 calc R
H33B H 0.3901 0.7738 0.4986 0.068 Uiso 1 1 calc R
C34 C 0.27072(19) 0.7435(2) 0.51251(17) 0.0572(8) Uani 1 1 d .
H34A H 0.2644 0.798 0.5533 0.069 Uiso 1 1 calc R
H34B H 0.2523 0.7742 0.4616 0.069 Uiso 1 1 calc R
C35 C 0.13993(17) 0.6692(3) 0.51896(17) 0.0567(8) Uani 1 1 d .
H35A H 0.1261 0.6964 0.4659 0.068 Uiso 1 1 calc R
H35B H 0.1233 0.7228 0.557 0.068 Uiso 1 1 calc R
C36 C 0.09705(16) 0.5671(3) 0.53122(16) 0.0498(7) Uani 1 1 d .
H36A H 0.0386 0.5791 0.5256 0.06 Uiso 1 1 calc R
H36B H 0.1115 0.5148 0.4913 0.06 Uiso 1 1 calc R

loop_
_atom_site_aniso_label
_atom_site_aniso_U_11
_atom_site_aniso_U_22
_atom_site_aniso_U_33
_atom_site_aniso_U_23
_atom_site_aniso_U_13
_atom_site_aniso_U_12
Ba 0.02673(8) 0.03533(9) 0.03278(9) 0.00916(6) -0.00285(5) -0.00305(6)
P1 0.0431(4) 0.0399(4) 0.0482(4) -0.0014(3) 0.0031(3) 0.0047(3)
P2 0.0510(4) 0.0514(5) 0.0425(4) -0.0037(3) 0.0070(3) -0.0023(4)
O1 0.0321(9) 0.0607(12) 0.0346(10) -0.0102(9) -0.0053(7) 0.0064(9)
O2 0.0357(9) 0.0491(11) 0.0446(10) 0.0010(9) 0.0079(8) -0.0088(8)
O3 0.0471(10) 0.0359(10) 0.0396(10) 0.0065(8) 0.0005(8) 0.0045(8)
O4 0.0307(9) 0.0510(11) 0.0393(10) -0.0067(8) -0.0050(7) -0.0034(8)
O5 0.0520(11) 0.0416(11) 0.0444(11) 0.0047(8) 0.0151(8) -0.0075(9)
O6 0.0541(11) 0.0487(12) 0.0413(10) 0.0104(9) 0.0013(8) 0.0144(10)
C1 0.0344(12) 0.0467(16) 0.0279(12) -0.0022(11) 0.0089(10) 0.0062(11)
C2 0.0451(15) 0.0518(17) 0.0302(13) -0.0032(12) 0.0053(11) 0.0035(13)
C3 0.0460(15) 0.071(2) 0.0286(13) 0.0045(14) 0.0013(11) 0.0127(15)
C4 0.0616(18) 0.058(2) 0.0348(15) 0.0074(14) 0.0034(13) 0.0242(15)
C5 0.0583(17) 0.0452(17) 0.0416(15) -0.0023(13) 0.0048(13) 0.0142(14)
C6 0.0393(13) 0.0468(16) 0.0331(13) -0.0021(12) 0.0023(11) 0.0118(12)
C7 0.0423(14) 0.0374(14) 0.0314(13) -0.0068(11) 0.0080(10) 0.0130(12)
C8 0.0544(16) 0.0492(17) 0.0334(14) -0.0020(12) 0.0135(12) 0.0188(14)
C9 0.0610(19) 0.068(2) 0.0338(15) -0.0066(14) 0.0028(13) 0.0328(17)
C10 0.0450(16) 0.072(2) 0.0492(17) -0.0256(16) -0.0048(13) 0.0229(16)
C11 0.0420(15) 0.0502(18) 0.0590(18) -0.0183(15) 0.0087(13) 0.0091(13)
C12 0.0427(14) 0.0376(15) 0.0423(15) -0.0057(12) 0.0090(11) 0.0114(12)
C13 0.0675(19) 0.0490(17) 0.0358(15) -0.0073(13) 0.0176(14) 0.0012(15)
C14 0.087(2) 0.051(2) 0.066(2) -0.0055(17) 0.0353(18) -0.0110(18)
C15 0.115(4) 0.060(2) 0.085(3) 0.002(2) 0.045(3) 0.001(2)
C16 0.152(5) 0.047(2) 0.073(3) 0.0159(19) 0.054(3) 0.018(3)
C17 0.110(3) 0.105(3) 0.050(2) 0.009(2) 0.012(2) 0.040(3)
C18 0.084(2) 0.064(2) 0.0439(17) 0.0086(16) 0.0115(16) 0.0049(18)
C19 0.0522(15) 0.0382(15) 0.0273(13) -0.0095(11) -0.0012(11) -0.0058(12)
C20 0.0594(18) 0.0566(19) 0.0407(16) 0.0029(14) 0.0045(13) 0.0000(15)
C21 0.0542(19) 0.085(3) 0.060(2) -0.0013(19) 0.0099(15) -0.0068(18)
C22 0.082(3) 0.072(3) 0.061(2) 0.0001(19) 0.0185(18) -0.031(2)
C23 0.088(3) 0.050(2) 0.061(2) 0.0061(16) 0.0028(18) -0.0134(18)
C24 0.0620(18) 0.0423(17) 0.0476(17) -0.0058(13) -0.0023(14) -0.0036(14)
C25 0.0254(12) 0.0627(19) 0.0557(17) -0.0180(15) 0.0038(11) -0.0030(13)
C26 0.0356(14) 0.065(2) 0.0499(17) -0.0079(15) 0.0112(12) -0.0143(13)
C27 0.0613(18) 0.0407(16) 0.0509(17) 0.0157(13) 0.0097(14) -0.0102(14)
C28 0.0654(19) 0.0354(15) 0.0518(17) 0.0118(13) 0.0097(14) 0.0006(14)
C29 0.0414(14) 0.0582(18) 0.0364(14) 0.0034(13) -0.0065(11) 0.0188(13)
C30 0.0368(14) 0.065(2) 0.0403(15) -0.0064(14) -0.0097(11) 0.0089(14)
C31 0.0373(14) 0.063(2) 0.064(2) -0.0090(16) 0.0043(13) -0.0251(14)
C32 0.0444(16) 0.0573(19) 0.0564(18) -0.0100(15) 0.0130(13) -0.0186(14)
C33 0.079(2) 0.0486(18) 0.0452(17) 0.0128(14) 0.0195(15) -0.0037(16)
C34 0.082(2) 0.0475(18) 0.0431(16) 0.0160(14) 0.0108(15) 0.0075(16)
C35 0.0563(18) 0.068(2) 0.0445(17) 0.0023(15) -0.0095(13) 0.0331(17)
C36 0.0404(14) 0.068(2) 0.0398(15) -0.0137(14) -0.0076(12) 0.0193(15)

loop_
_atom_type_symbol
_atom_type_description
_atom_type_scat_dispersion_real
_atom_type_scat_dispersion_imag
_atom_type_scat_source
C C 0.0033 0.0016 'International Tables Vol C Tables 4.2.6.8 and 6.1.1.4'
H H 0 0 'International Tables Vol C Tables 4.2.6.8 and 6.1.1.4'
Ba Ba -0.3244 2.2819 'International Tables Vol C Tables 4.2.6.8 and 6.1.1.4'
O O 0.0106 0.006 'International Tables Vol C Tables 4.2.6.8 and 6.1.1.4'
P P 0.1023 0.0942 'International Tables Vol C Tables 4.2.6.8 and 6.1.1.4'

loop_
_geom_angle_atom_site_label_1
_geom_angle_atom_site_label_2
_geom_angle_atom_site_label_3
_geom_angle
O6 Ba O5 61.18(6)
O6 Ba O2 119.02(6)
O5 Ba O2 174.57(5)
O6 Ba O1 60.75(6)
O5 Ba O1 120.98(6)
O2 Ba O1 60.56(5)
O6 Ba O4 121.81(6)
O5 Ba O4 61.32(5)
O2 Ba O4 117.33(5)
O1 Ba O4 177.15(5)
O6 Ba O3 176.73(6)
O5 Ba O3 120.49(5)
O2 Ba O3 59.01(5)
O1 Ba O3 118.06(5)
O4 Ba O3 59.46(5)
O6 Ba P2 95.08(4)
O5 Ba P2 81.01(4)
O2 Ba P2 104.24(4)
O1 Ba P2 94.31(4)
O4 Ba P2 84.32(4)
O3 Ba P2 88.03(4)
O6 Ba P1 74.29(4)
O5 Ba P1 79.88(4)
O2 Ba P1 94.90(4)
O1 Ba P1 94.19(4)
O4 Ba P1 87.86(4)
O3 Ba P1 103.01(4)
P2 Ba P1 160.825(19)
C1 P1 C7 105.34(12)
C1 P1 Ba 102.24(8)
C7 P1 Ba 101.76(7)
C19 P2 C13 107.86(13)
C19 P2 Ba 94.07(8)
C13 P2 Ba 100.81(9)
C36 O1 C25 111.6(2)
C36 O1 Ba 114.01(15)
C25 O1 Ba 115.86(15)
C26 O2 C27 112.5(2)
C26 O2 Ba 113.54(16)
C27 O2 Ba 119.45(14)
C28 O3 C29 113.0(2)
C28 O3 Ba 114.65(15)
C29 O3 Ba 118.31(14)
C30 O4 C31 112.5(2)
C30 O4 Ba 112.20(14)
C31 O4 Ba 113.52(16)
C32 O5 C33 112.6(2)
C32 O5 Ba 114.87(16)
C33 O5 Ba 114.94(16)
C34 O6 C35 113.8(2)
C34 O6 Ba 117.29(16)
C35 O6 Ba 119.05(16)
C6 C1 C2 115.9(2)
C6 C1 P1 127.24(19)
C2 C1 P1 116.3(2)
C3 C2 C1 121.9(3)
C3 C2 H2 119
C1 C2 H2 119
C4 C3 C2 120.8(3)
C4 C3 H3 119.6
C2 C3 H3 119.6
C3 C4 C5 118.9(3)
C3 C4 H4 120.6
C5 C4 H4 120.6
C6 C5 C4 120.5(3)
C6 C5 H5 119.7
C4 C5 H5 119.7
C5 C6 C1 122.0(2)
C5 C6 H6 119
C1 C6 H6 119
C12 C7 C8 116.1(2)
C12 C7 P1 126.4(2)
C8 C7 P1 117.3(2)
C9 C8 C7 121.6(3)
C9 C8 H8 119.2
C7 C8 H8 119.2
C10 C9 C8 120.8(3)
C10 C9 H9 119.6
C8 C9 H9 119.6
C9 C10 C11 119.3(3)
C9 C10 H10 120.4
C11 C10 H10 120.4
C10 C11 C12 120.1(3)
C10 C11 H11 119.9
C12 C11 H11 119.9
C11 C12 C7 122.1(3)
C11 C12 H12 119
C7 C12 H12 119
C18 C13 C14 116.2(3)
C18 C13 P2 128.1(3)
C14 C13 P2 115.5(3)
C15 C14 C13 123.4(4)
C15 C14 H14 118.3
C13 C14 H14 118.3
C16 C15 C14 119.9(4)
C16 C15 H15 120
C14 C15 H15 120
C15 C16 C17 120.6(4)
C15 C16 H16 119.7
C17 C16 H16 119.7
C16 C17 C18 118.9(4)
C16 C17 H17 120.5
C18 C17 H17 120.5
C13 C18 C17 120.9(4)
C13 C18 H18 119.6
C17 C18 H18 119.6
C24 C19 C20 115.8(3)
C24 C19 P2 114.4(2)
C20 C19 P2 129.5(2)
C21 C20 C19 121.4(3)
C21 C20 H20 119.3
C19 C20 H20 119.3
C22 C21 C20 120.9(3)
C22 C21 H21 119.5
C20 C21 H21 119.5
C23 C22 C21 118.6(3)
C23 C22 H22 120.7
C21 C22 H22 120.7
C22 C23 C24 120.9(3)
C22 C23 H23 119.6
C24 C23 H23 119.6
C23 C24 C19 122.3(3)
C23 C24 H24 118.9
C19 C24 H24 118.9
O1 C25 C26 109.9(2)
O1 C25 H25A 109.7
C26 C25 H25A 109.7
O1 C25 H25B 109.7
C26 C25 H25B 109.7
H25A C25 H25B 108.2
O2 C26 C25 108.4(2)
O2 C26 H26A 110
C25 C26 H26A 110
O2 C26 H26B 110
C25 C26 H26B 110
H26A C26 H26B 108.4
O2 C27 C28 109.6(2)
O2 C27 H27A 109.7
C28 C27 H27A 109.7
O2 C27 H27B 109.7
C28 C27 H27B 109.7
H27A C27 H27B 108.2
O3 C28 C27 108.1(2)
O3 C28 H28A 110.1
C27 C28 H28A 110.1
O3 C28 H28B 110.1
C27 C28 H28B 110.1
H28A C28 H28B 108.4
O3 C29 C30 108.7(2)
O3 C29 H29A 110
C30 C29 H29A 110
O3 C29 H29B 110
C30 C29 H29B 110
H29A C29 H29B 108.3
O4 C30 C29 108.5(2)
O4 C30 H30A 110
C29 C30 H30A 110
O4 C30 H30B 110
C29 C30 H30B 110
H30A C30 H30B 108.4
O4 C31 C32 109.0(2)
O4 C31 H31A 109.9
C32 C31 H31A 109.9
O4 C31 H31B 109.9
C32 C31 H31B 109.9
H31A C31 H31B 108.3
O5 C32 C31 108.7(2)
O5 C32 H32A 109.9
C31 C32 H32A 109.9
O5 C32 H32B 109.9
C31 C32 H32B 109.9
H32A C32 H32B 108.3
O5 C33 C34 108.6(2)
O5 C33 H33A 110
C34 C33 H33A 110
O5 C33 H33B 110
C34 C33 H33B 110
H33A C33 H33B 108.4
O6 C34 C33 108.9(2)
O6 C34 H34A 109.9
C33 C34 H34A 109.9
O6 C34 H34B 109.9
C33 C34 H34B 109.9
H34A C34 H34B 108.3
O6 C35 C36 109.5(2)
O6 C35 H35A 109.8
C36 C35 H35A 109.8
O6 C35 H35B 109.8
C36 C35 H35B 109.8
H35A C35 H35B 108.2
O1 C36 C35 110.2(2)
O1 C36 H36A 109.6
C35 C36 H36A 109.6
O1 C36 H36B 109.6
C35 C36 H36B 109.6
H36A C36 H36B 108.1

loop_
_geom_bond_atom_site_label_1
_geom_bond_atom_site_label_2
_geom_bond_distance
Ba O6 2.7165(17)
Ba O5 2.7469(17)
Ba O2 2.7840(17)
Ba O1 2.7853(17)
Ba O4 2.7873(17)
Ba O3 2.8070(17)
Ba P2 3.3230(8)
Ba P1 3.3484(7)
P1 C1 1.817(3)
P1 C7 1.821(3)
P2 C19 1.811(3)
P2 C13 1.812(3)
O1 C36 1.420(3)
O1 C25 1.431(3)
O2 C26 1.421(3)
O2 C27 1.433(3)
O3 C28 1.419(3)
O3 C29 1.432(3)
O4 C30 1.429(3)
O4 C31 1.439(3)
O5 C32 1.423(3)
O5 C33 1.431(3)
O6 C34 1.425(4)
O6 C35 1.429(3)
C1 C6 1.401(4)
C1 C2 1.410(3)
C2 C3 1.377(4)
C2 H2 0.95
C3 C4 1.372(4)
C3 H3 0.95
C4 C5 1.391(4)
C4 H4 0.95
C5 C6 1.378(4)
C5 H5 0.95
C6 H6 0.95
C7 C12 1.399(4)
C7 C8 1.409(4)
C8 C9 1.384(4)
C8 H8 0.95
C9 C10 1.374(5)
C9 H9 0.95
C10 C11 1.382(4)
C10 H10 0.95
C11 C12 1.391(4)
C11 H11 0.95
C12 H12 0.95
C13 C18 1.392(4)
C13 C14 1.403(4)
C14 C15 1.351(5)
C14 H14 0.95
C15 C16 1.350(7)
C15 H15 0.95
C16 C17 1.397(6)
C16 H16 0.95
C17 C18 1.407(5)
C17 H17 0.95
C18 H18 0.95
C19 C24 1.399(4)
C19 C20 1.402(4)
C20 C21 1.387(4)
C20 H20 0.95
C21 C22 1.377(5)
C21 H21 0.95
C22 C23 1.370(5)
C22 H22 0.95
C23 C24 1.375(5)
C23 H23 0.95
C24 H24 0.95
C25 C26 1.486(4)
C25 H25A 0.99
C25 H25B 0.99
C26 H26A 0.99
C26 H26B 0.99
C27 C28 1.491(4)
C27 H27A 0.99
C27 H27B 0.99
C28 H28A 0.99
C28 H28B 0.99
C29 C30 1.485(4)
C29 H29A 0.99
C29 H29B 0.99
C30 H30A 0.99
C30 H30B 0.99
C31 C32 1.490(4)
C31 H31A 0.99
C31 H31B 0.99
C32 H32A 0.99
C32 H32B 0.99
C33 C34 1.503(4)
C33 H33A 0.99
C33 H33B 0.99
C34 H34A 0.99
C34 H34B 0.99
C35 C36 1.492(4)
C35 H35A 0.99
C35 H35B 0.99
C36 H36A 0.99
C36 H36B 0.99
